data_7007959
loop_
_publ_author_name
'Pennington, Dale A.'
'Clegg, William'
'Coles, Simon J.'
'Harrington, Ross W.'
'Hursthouse, Michael B.'
'Hughes, David L.'
'Light, Mark E.'
'Schormann, Mark'
'Bochmann, Manfred'
'Lancaster, Simon J.'

_publ_section_title
;
 The synthesis, structure and ethene polymerisation catalysis of
 mono(salicylaldiminato) titanium and zirconium complexes.
;
_journal_issue 3
_journal_name_full 'Dalton transactions (Cambridge, England : 2003)'
_journal_page_first 561
_journal_page_last 571
_journal_paper_doi 10.1039/b414229b
_journal_year 2005
_chemical_formula_moiety 'C15 H21 Cl3 O3 Ti'
_chemical_formula_structural '[TiCl3(thf)(OC6H3tBu-6,-CHO-2)]'
_chemical_formula_sum 'C15 H21 Cl3 O3 Ti'
_chemical_formula_weight 403.57
_chemical_name_common 'Complex 7'
_chemical_name_systematic
;
?
;
_space_group_IT_number 14
_symmetry_cell_setting monoclinic
_symmetry_space_group_name_Hall '-P 2yn'
_symmetry_space_group_name_H-M 'P 1 21/n 1'
_atom_sites_solution_hydrogens geom
_atom_sites_solution_primary direct
_atom_sites_solution_secondary difmap
_audit_creation_method SHELXL-97
_cell_angle_alpha 90.00
_cell_angle_beta 101.350(3)
_cell_angle_gamma 90.00
_cell_formula_units_Z 4
_cell_length_a 10.5359(4)
_cell_length_b 8.3775(4)
_cell_length_c 20.2839(10)
_cell_measurement_reflns_used 55955
_cell_measurement_temperature 120(2)
_cell_measurement_theta_max 27.1
_cell_measurement_theta_min 2.91
_cell_volume 1755.34(14)
_computing_cell_refinement 'DENZO (Otwinowski and MInor, 1997)'
_computing_data_collection 'COLLECT (Hooft, 1998)'
_computing_data_reduction 'DENZO, COLLECT, MAXUS (Mackay et al., 1998)'
_computing_molecular_graphics 'CAMERON (Watkin, et al., 1993)'
_computing_publication_material 'WINGX (Farrugia, 1998)'
_computing_structure_refinement 'SHELXL-97 (Sheldrick, 1997)'
_computing_structure_solution 'SHELXS-97 (Sheldrick, 1990)'
_diffrn_ambient_temperature 120(2)
_diffrn_detector_area_resol_mean '9.091 pixels mm^1^'
_diffrn_measured_fraction_theta_full 0.991
_diffrn_measured_fraction_theta_max 0.991
_diffrn_measurement_device_type 'Bruker Nonius Kappa CCD Area detector'
_diffrn_measurement_method '\f and \w scans to fill the asymmetric unit'
_diffrn_radiation_monochromator graphite
_diffrn_radiation_source 'fine-focus sealed tube'
_diffrn_radiation_type MoK\a
_diffrn_radiation_wavelength 0.71073
_diffrn_reflns_av_R_equivalents 0.1232
_diffrn_reflns_av_sigmaI/netI 0.0867
_diffrn_reflns_limit_h_max 12
_diffrn_reflns_limit_h_min -13
_diffrn_reflns_limit_k_max 10
_diffrn_reflns_limit_k_min -10
_diffrn_reflns_limit_l_max 25
_diffrn_reflns_limit_l_min -25
_diffrn_reflns_number 19393
_diffrn_reflns_theta_full 27.08
_diffrn_reflns_theta_max 27.08
_diffrn_reflns_theta_min 3.13
_exptl_absorpt_coefficient_mu 0.952
_exptl_absorpt_correction_T_max 0.9953
_exptl_absorpt_correction_T_min 0.7633
_exptl_absorpt_correction_type multi-scan
_exptl_absorpt_process_details 'SORTAV (Blessing, 1997)'
_exptl_crystal_colour orange
_exptl_crystal_density_diffrn 1.527
_exptl_crystal_density_method 'not measured'
_exptl_crystal_description plate
_exptl_crystal_F_000 832
_exptl_crystal_size_max 0.30
_exptl_crystal_size_mid 0.08
_exptl_crystal_size_min 0.01
_refine_diff_density_max 2.032
_refine_diff_density_min -0.994
_refine_diff_density_rms 0.257
_refine_ls_extinction_coef 0.024(4)
_refine_ls_extinction_expression Fc^*^=kFc[1+0.001xFc^2^\l^3^/sin(2\q)]^-1/4^
_refine_ls_extinction_method SHELXL
_refine_ls_goodness_of_fit_ref 1.147
_refine_ls_hydrogen_treatment constr
_refine_ls_matrix_type full
_refine_ls_number_parameters 203
_refine_ls_number_reflns 3826
_refine_ls_number_restraints 0
_refine_ls_restrained_S_all 1.147
_refine_ls_R_factor_all 0.1749
_refine_ls_R_factor_gt 0.1491
_refine_ls_shift/su_max 0.001
_refine_ls_shift/su_mean 0.000
_refine_ls_structure_factor_coef Fsqd
_refine_ls_weighting_details 'calc w=1/[\s^2^(Fo^2^)+(0.0000P)^2^+100.6789P] where P=(Fo^2^+2Fc^2^)/3'
_refine_ls_weighting_scheme calc
_refine_ls_wR_factor_gt 0.3535
_refine_ls_wR_factor_ref 0.3641
_reflns_number_gt 3016
_reflns_number_total 3826
_reflns_threshold_expression >2sigma(I)
_cod_data_source_file b414229b.txt
_cod_data_source_block 03src0767
_cod_depositor_comments
;
The following automatic conversions were performed:
'_symmetry_cell_setting' value 'Monoclinic' changed to 'monoclinic'
according to '/home/saulius/struct/CIF-dictionaries/cif_core.dic'
dictionary named 'cif_core.dic' version 2.4.1 from 2010-06-29.

Automatic conversion script
Id: cif_fix_enum 1527 2010-12-29 10:47:43Z saulius 
;
_cod_original_cell_volume 1755.33(14)
_cod_original_sg_symbol_H-M P2(1)/n
_cod_database_code 7007959

loop_
_symmetry_equiv_pos_as_xyz
'x, y, z'
'-x+1/2, y+1/2, -z+1/2'
'-x, -y, -z'
'x-1/2, -y-1/2, z-1/2'

loop_
_atom_site_label
_atom_site_type_symbol
_atom_site_fract_x
_atom_site_fract_y
_atom_site_fract_z
_atom_site_U_iso_or_equiv
_atom_site_adp_type
_atom_site_occupancy
_atom_site_symmetry_multiplicity
_atom_site_calc_flag
_atom_site_refinement_flags
_atom_site_disorder_assembly
_atom_site_disorder_group
C1 C 0.3650(12) -0.0154(16) 0.2532(6) 0.018(3) Uani 1 1 d . . .
H1 H 0.3483 -0.0937 0.2843 0.021 Uiso 1 1 calc R . .
C2 C 0.4541(13) 0.1090(15) 0.2790(6) 0.019(3) Uani 1 1 d . . .
C3 C 0.5253(13) 0.0965(15) 0.3456(6) 0.020(3) Uani 1 1 d . . .
H3 H 0.5170 0.0049 0.3720 0.024 Uiso 1 1 calc R . .
C4 C 0.6057(12) 0.2179(16) 0.3711(6) 0.020(3) Uani 1 1 d . . .
H4 H 0.6565 0.2090 0.4151 0.023 Uiso 1 1 calc R . .
C5 C 0.6149(13) 0.3561(18) 0.3332(6) 0.024(3) Uani 1 1 d . . .
H5 H 0.6715 0.4388 0.3529 0.029 Uiso 1 1 calc R . .
C6 C 0.5441(11) 0.3778(15) 0.2674(6) 0.015(2) Uani 1 1 d . . .
C7 C 0.4655(14) 0.2512(17) 0.2415(7) 0.025(3) Uani 1 1 d . . .
C8 C 0.5547(13) 0.5276(16) 0.2265(7) 0.023(3) Uani 1 1 d . . .
C9 C 0.4171(13) 0.5974(16) 0.2018(7) 0.024(3) Uani 1 1 d . . .
H9A H 0.3638 0.5197 0.1725 0.037 Uiso 1 1 calc R . .
H9B H 0.4232 0.6960 0.1766 0.037 Uiso 1 1 calc R . .
H9C H 0.3775 0.6205 0.2406 0.037 Uiso 1 1 calc R . .
C10 C 0.6378(15) 0.6551(17) 0.2688(8) 0.031(3) Uani 1 1 d . . .
H10A H 0.5981 0.6847 0.3069 0.047 Uiso 1 1 calc R . .
H10B H 0.6435 0.7494 0.2410 0.047 Uiso 1 1 calc R . .
H10C H 0.7248 0.6126 0.2856 0.047 Uiso 1 1 calc R . .
C11 C 0.6160(13) 0.4850(16) 0.1654(6) 0.022(3) Uani 1 1 d . . .
H11A H 0.7049 0.4476 0.1812 0.033 Uiso 1 1 calc R . .
H11B H 0.6168 0.5798 0.1372 0.033 Uiso 1 1 calc R . .
H11C H 0.5651 0.4006 0.1390 0.033 Uiso 1 1 calc R . .
C12 C 0.1510(13) -0.1824(18) 0.0634(7) 0.026(3) Uani 1 1 d . . .
H12A H 0.0706 -0.1245 0.0435 0.031 Uiso 1 1 calc R . .
H12B H 0.1506 -0.2040 0.1113 0.031 Uiso 1 1 calc R . .
C13 C 0.1605(14) -0.3346(17) 0.0264(7) 0.028(3) Uani 1 1 d . . .
H13A H 0.0738 -0.3763 0.0060 0.034 Uiso 1 1 calc R . .
H13B H 0.2086 -0.4169 0.0564 0.034 Uiso 1 1 calc R . .
C14 C 0.2350(15) -0.2827(19) -0.0274(7) 0.031(3) Uani 1 1 d . . .
H14A H 0.2751 -0.3751 -0.0458 0.038 Uiso 1 1 calc R . .
H14B H 0.1782 -0.2255 -0.0646 0.038 Uiso 1 1 calc R . .
C15 C 0.3344(15) -0.1749(19) 0.0111(7) 0.030(3) Uani 1 1 d . . .
H15A H 0.4081 -0.2364 0.0368 0.036 Uiso 1 1 calc R . .
H15B H 0.3671 -0.0993 -0.0192 0.036 Uiso 1 1 calc R . .
O1 O 0.3068(9) -0.0305(11) 0.1932(5) 0.023(2) Uani 1 1 d . . .
O2 O 0.3977(8) 0.2562(10) 0.1789(4) 0.0169(18) Uani 1 1 d . . .
O3 O 0.2637(9) -0.0899(11) 0.0568(5) 0.023(2) Uani 1 1 d . . .
Cl1 Cl 0.5337(3) -0.0062(4) 0.12706(16) 0.0223(8) Uani 1 1 d . . .
Cl2 Cl 0.1174(3) 0.1860(4) 0.10483(17) 0.0252(8) Uani 1 1 d . . .
Cl3 Cl 0.3602(3) 0.2608(4) 0.02330(16) 0.0264(8) Uani 1 1 d . . .
Ti1 Ti 0.3325(2) 0.1140(3) 0.11268(11) 0.0173(6) Uani 1 1 d . . .

loop_
_atom_site_aniso_label
_atom_site_aniso_U_11
_atom_site_aniso_U_22
_atom_site_aniso_U_33
_atom_site_aniso_U_23
_atom_site_aniso_U_13
_atom_site_aniso_U_12
C1 0.021(6) 0.023(6) 0.012(5) 0.006(5) 0.008(5) 0.005(5)
C2 0.026(7) 0.016(6) 0.013(5) 0.000(5) 0.003(5) 0.004(5)
C3 0.025(7) 0.017(6) 0.017(6) 0.003(5) 0.002(5) 0.002(5)
C4 0.022(6) 0.024(7) 0.012(5) 0.002(5) 0.000(5) 0.006(5)
C5 0.022(6) 0.029(7) 0.019(6) -0.006(6) 0.000(5) 0.002(6)
C6 0.007(5) 0.022(6) 0.017(6) -0.001(5) 0.001(4) 0.005(5)
C7 0.035(8) 0.021(7) 0.020(6) 0.007(5) 0.008(6) 0.005(6)
C8 0.022(7) 0.021(7) 0.025(7) -0.004(5) 0.004(5) -0.009(5)
C9 0.027(7) 0.015(6) 0.029(7) -0.003(5) -0.001(6) -0.002(5)
C10 0.037(8) 0.019(7) 0.034(8) -0.006(6) -0.004(6) -0.013(6)
C11 0.026(7) 0.019(7) 0.021(6) -0.004(5) 0.001(5) -0.002(5)
C12 0.025(7) 0.030(7) 0.023(7) 0.002(6) 0.006(5) -0.004(6)
C13 0.026(7) 0.020(7) 0.035(8) -0.001(6) 0.000(6) -0.008(6)
C14 0.038(8) 0.030(8) 0.029(7) -0.008(6) 0.012(6) 0.001(7)
C15 0.032(8) 0.032(8) 0.030(7) -0.013(6) 0.019(6) -0.009(6)
O1 0.032(5) 0.016(5) 0.024(5) 0.003(4) 0.013(4) 0.005(4)
O2 0.023(4) 0.012(4) 0.015(4) 0.001(3) 0.003(3) 0.001(4)
O3 0.021(5) 0.026(5) 0.023(5) -0.006(4) 0.012(4) -0.006(4)
Cl1 0.0187(15) 0.0247(16) 0.0239(15) 0.0013(13) 0.0048(12) -0.0003(13)
Cl2 0.0198(15) 0.0291(18) 0.0262(16) -0.0035(14) 0.0031(12) 0.0082(13)
Cl3 0.0309(18) 0.0265(18) 0.0207(15) 0.0065(13) 0.0023(13) 0.0006(14)
Ti1 0.0173(12) 0.0168(12) 0.0172(11) -0.0005(9) 0.0018(8) 0.0015(9)

loop_
_atom_type_symbol
_atom_type_description
_atom_type_scat_dispersion_real
_atom_type_scat_dispersion_imag
_atom_type_scat_source
C C 0.0033 0.0016 'International Tables Vol C Tables 4.2.6.8 and 6.1.1.4'
H H 0.0000 0.0000 'International Tables Vol C Tables 4.2.6.8 and 6.1.1.4'
O O 0.0106 0.0060 'International Tables Vol C Tables 4.2.6.8 and 6.1.1.4'
Cl Cl 0.1484 0.1585 'International Tables Vol C Tables 4.2.6.8 and 6.1.1.4'
Ti Ti 0.2776 0.4457 'International Tables Vol C Tables 4.2.6.8 and 6.1.1.4'

loop_
_geom_angle_atom_site_label_1
_geom_angle_atom_site_label_2
_geom_angle_atom_site_label_3
_geom_angle
_geom_angle_site_symmetry_1
_geom_angle_site_symmetry_3
_geom_angle_publ_flag
O1 C1 C2 126.0(11) . . ?
O1 C1 H1 117.0 . . ?
C2 C1 H1 117.0 . . ?
C3 C2 C1 118.8(11) . . ?
C3 C2 C7 119.1(12) . . ?
C1 C2 C7 122.0(11) . . ?
C4 C3 C2 118.8(12) . . ?
C4 C3 H3 120.6 . . ?
C2 C3 H3 120.6 . . ?
C3 C4 C5 120.9(11) . . ?
C3 C4 H4 119.5 . . ?
C5 C4 H4 119.5 . . ?
C4 C5 C6 123.0(13) . . ?
C4 C5 H5 118.5 . . ?
C6 C5 H5 118.5 . . ?
C7 C6 C5 115.3(12) . . ?
C7 C6 C8 121.9(11) . . ?
C5 C6 C8 122.8(12) . . ?
O2 C7 C6 120.5(12) . . ?
O2 C7 C2 116.6(12) . . ?
C6 C7 C2 122.9(12) . . ?
C6 C8 C10 111.5(11) . . ?
C6 C8 C11 109.5(11) . . ?
C10 C8 C11 109.1(11) . . ?
C6 C8 C9 108.8(10) . . ?
C10 C8 C9 108.2(11) . . ?
C11 C8 C9 109.7(11) . . ?
C8 C9 H9A 109.5 . . ?
C8 C9 H9B 109.5 . . ?
H9A C9 H9B 109.5 . . ?
C8 C9 H9C 109.5 . . ?
H9A C9 H9C 109.5 . . ?
H9B C9 H9C 109.5 . . ?
C8 C10 H10A 109.5 . . ?
C8 C10 H10B 109.5 . . ?
H10A C10 H10B 109.5 . . ?
C8 C10 H10C 109.5 . . ?
H10A C10 H10C 109.5 . . ?
H10B C10 H10C 109.5 . . ?
C8 C11 H11A 109.5 . . ?
C8 C11 H11B 109.5 . . ?
H11A C11 H11B 109.5 . . ?
C8 C11 H11C 109.5 . . ?
H11A C11 H11C 109.5 . . ?
H11B C11 H11C 109.5 . . ?
O3 C12 C13 105.9(11) . . ?
O3 C12 H12A 110.6 . . ?
C13 C12 H12A 110.6 . . ?
O3 C12 H12B 110.6 . . ?
C13 C12 H12B 110.6 . . ?
H12A C12 H12B 108.7 . . ?
C12 C13 C14 102.2(11) . . ?
C12 C13 H13A 111.3 . . ?
C14 C13 H13A 111.3 . . ?
C12 C13 H13B 111.3 . . ?
C14 C13 H13B 111.3 . . ?
H13A C13 H13B 109.2 . . ?
C15 C14 C13 102.0(11) . . ?
C15 C14 H14A 111.4 . . ?
C13 C14 H14A 111.4 . . ?
C15 C14 H14B 111.4 . . ?
C13 C14 H14B 111.4 . . ?
H14A C14 H14B 109.2 . . ?
O3 C15 C14 103.3(11) . . ?
O3 C15 H15A 111.1 . . ?
C14 C15 H15A 111.1 . . ?
O3 C15 H15B 111.1 . . ?
C14 C15 H15B 111.1 . . ?
H15A C15 H15B 109.1 . . ?
C1 O1 Ti1 125.7(9) . . ?
C7 O2 Ti1 137.4(8) . . ?
C12 O3 C15 108.9(10) . . ?
C12 O3 Ti1 126.1(8) . . ?
C15 O3 Ti1 124.5(8) . . ?
O2 Ti1 O1 83.7(4) . . ?
O2 Ti1 O3 165.6(4) . . ?
O1 Ti1 O3 82.4(4) . . ?
O2 Ti1 Cl3 98.4(3) . . ?
O1 Ti1 Cl3 177.7(3) . . ?
O3 Ti1 Cl3 95.4(3) . . ?
O2 Ti1 Cl1 89.3(3) . . ?
O1 Ti1 Cl1 84.6(3) . . ?
O3 Ti1 Cl1 85.7(3) . . ?
Cl3 Ti1 Cl1 94.52(15) . . ?
O2 Ti1 Cl2 95.9(3) . . ?
O1 Ti1 Cl2 85.9(3) . . ?
O3 Ti1 Cl2 86.9(3) . . ?
Cl3 Ti1 Cl2 94.70(15) . . ?
Cl1 Ti1 Cl2 168.64(17) . . ?

loop_
_geom_bond_atom_site_label_1
_geom_bond_atom_site_label_2
_geom_bond_distance
_geom_bond_site_symmetry_2
_geom_bond_publ_flag
C1 O1 1.257(15) . ?
C1 C2 1.431(18) . ?
C1 H1 0.9500 . ?
C2 C3 1.413(17) . ?
C2 C7 1.431(18) . ?
C3 C4 1.359(18) . ?
C3 H3 0.9500 . ?
C4 C5 1.403(19) . ?
C4 H4 0.9500 . ?
C5 C6 1.407(17) . ?
C5 H5 0.9500 . ?
C6 C7 1.383(19) . ?
C6 C8 1.520(18) . ?
C7 O2 1.330(16) . ?
C8 C10 1.532(18) . ?
C8 C11 1.549(18) . ?
C8 C9 1.552(19) . ?
C9 H9A 0.9800 . ?
C9 H9B 0.9800 . ?
C9 H9C 0.9800 . ?
C10 H10A 0.9800 . ?
C10 H10B 0.9800 . ?
C10 H10C 0.9800 . ?
C11 H11A 0.9800 . ?
C11 H11B 0.9800 . ?
C11 H11C 0.9800 . ?
C12 O3 1.446(16) . ?
C12 C13 1.49(2) . ?
C12 H12A 0.9900 . ?
C12 H12B 0.9900 . ?
C13 C14 1.53(2) . ?
C13 H13A 0.9900 . ?
C13 H13B 0.9900 . ?
C14 C15 1.48(2) . ?
C14 H14A 0.9900 . ?
C14 H14B 0.9900 . ?
C15 O3 1.481(16) . ?
C15 H15A 0.9900 . ?
C15 H15B 0.9900 . ?
O1 Ti1 2.094(9) . ?
O2 Ti1 1.825(9) . ?
O3 Ti1 2.100(9) . ?
Cl1 Ti1 2.312(4) . ?
Cl2 Ti1 2.321(4) . ?
Cl3 Ti1 2.256(4) . ?
